data_7103339
loop_
_publ_author_name
'Rudler, Henri'
'Parlier, Andr\'ee'
'Hamon, Louis'
'Herson, Patrick'
'Daran, Jean-Claude'

_publ_section_title
;
 Lactonizations of carboxylic acid-substituted 3-fluorodihydropyridines
 with electrophiles: peculiar behaviour of F(+).
;
_journal_issue 35
_journal_name_full 'Chemical communications (Cambridge, England)'
_journal_page_first 4150
_journal_page_last 4152
_journal_paper_doi 10.1039/b807092j
_journal_year 2008
_chemical_formula_moiety 'C14 H17 F2 N O4'
_chemical_formula_sum 'C14 H17 F2 N O4'
_chemical_formula_weight 301.29
_chemical_name_systematic
;
?
;
_space_group_IT_number 61
_symmetry_cell_setting orthorhombic
_symmetry_space_group_name_Hall '-P 2ac 2ab'
_symmetry_space_group_name_H-M 'P b c a'
_atom_sites_solution_hydrogens geom
_atom_sites_solution_primary direct
_atom_sites_solution_secondary difmap
_audit_creation_method SHELXL-97
_cell_angle_alpha 90.00
_cell_angle_beta 90.00
_cell_angle_gamma 90.00
_cell_formula_units_Z 8
_cell_length_a 13.566(3)
_cell_length_b 10.620(2)
_cell_length_c 18.434(4)
_cell_measurement_reflns_used 2332
_cell_measurement_temperature 180(2)
_cell_measurement_theta_max 32.20
_cell_measurement_theta_min 2.45
_cell_volume 2655.9(9)
_computing_cell_refinement 'CrysAlis RED (Oxford Diffraction, 2006)'
_computing_data_collection 'CrysAlis CCD (Oxford Diffraction, 2006)'
_computing_data_reduction 'CrysAlis RED'
_computing_molecular_graphics 'ORTEPIII (Burnett & Johnson, 1996); ORTEP-3 for Windows (Farrugia, 1997)'
_computing_publication_material 'WinGX publication routines (Farrugia, 1999)'
_computing_structure_refinement 'SHELXL-97 (Sheldrick, 1997)'
_computing_structure_solution 'SIR-97 (Altomare et al., 1997)'
_diffrn_ambient_temperature 180(2)
_diffrn_detector_area_resol_mean 8.2632
_diffrn_measured_fraction_theta_full 0.836
_diffrn_measured_fraction_theta_max 0.836
_diffrn_measurement_device_type 'Oxford-Diffraction XCALIBUR'
_diffrn_measurement_method '\w and \f'
_diffrn_radiation_monochromator graphite
_diffrn_radiation_source 'fine-focus sealed tube'
_diffrn_radiation_type MoK\a
_diffrn_radiation_wavelength 0.71073
_diffrn_reflns_av_R_equivalents 0.1488
_diffrn_reflns_av_sigmaI/netI 0.1961
_diffrn_reflns_limit_h_max 15
_diffrn_reflns_limit_h_min -8
_diffrn_reflns_limit_k_max 11
_diffrn_reflns_limit_k_min -10
_diffrn_reflns_limit_l_max 20
_diffrn_reflns_limit_l_min -18
_diffrn_reflns_number 5889
_diffrn_reflns_theta_full 23.26
_diffrn_reflns_theta_max 23.26
_diffrn_reflns_theta_min 2.67
_exptl_absorpt_coefficient_mu 0.128
_exptl_absorpt_correction_T_max 0.987
_exptl_absorpt_correction_T_min 0.908
_exptl_absorpt_correction_type multi-scan
_exptl_absorpt_process_details
;
CrysAlis RED (Oxford Diffraction, 2006)
Empirical absorption correction using spherical harmonics,
implemented in SCALE3 ABSPACK scaling algorithm.
;
_exptl_crystal_colour colorless
_exptl_crystal_density_diffrn 1.507
_exptl_crystal_density_method 'not measured'
_exptl_crystal_description needle
_exptl_crystal_F_000 1264
_exptl_crystal_size_max 0.75
_exptl_crystal_size_mid 0.11
_exptl_crystal_size_min 0.103
_refine_diff_density_max 0.324
_refine_diff_density_min -0.281
_refine_diff_density_rms 0.087
_refine_ls_extinction_method none
_refine_ls_goodness_of_fit_ref 0.877
_refine_ls_hydrogen_treatment constr
_refine_ls_matrix_type full
_refine_ls_number_parameters 191
_refine_ls_number_reflns 1596
_refine_ls_number_restraints 0
_refine_ls_restrained_S_all 0.877
_refine_ls_R_factor_all 0.1648
_refine_ls_R_factor_gt 0.0690
_refine_ls_shift/su_max 0.005
_refine_ls_shift/su_mean 0.000
_refine_ls_structure_factor_coef Fsqd
_refine_ls_weighting_details 'calc w=1/[\s^2^(Fo^2^)+(0.1051P)^2^+0.0000P] where P=(Fo^2^+2Fc^2^)/3'
_refine_ls_weighting_scheme calc
_refine_ls_wR_factor_gt 0.1490
_refine_ls_wR_factor_ref 0.2136
_reflns_number_gt 627
_reflns_number_total 1596
_reflns_threshold_expression I>2\s(I)
_cod_data_source_file b807092j.txt
_cod_data_source_block HRFF
_cod_database_code 7103339

loop_
_symmetry_equiv_pos_as_xyz
'x, y, z'
'-x+1/2, -y, z+1/2'
'-x, y+1/2, -z+1/2'
'x+1/2, -y+1/2, -z'
'-x, -y, -z'
'x-1/2, y, -z-1/2'
'x, -y-1/2, z-1/2'
'-x-1/2, y-1/2, z'

loop_
_atom_site_label
_atom_site_type_symbol
_atom_site_fract_x
_atom_site_fract_y
_atom_site_fract_z
_atom_site_U_iso_or_equiv
_atom_site_adp_type
_atom_site_occupancy
_atom_site_symmetry_multiplicity
_atom_site_calc_flag
_atom_site_refinement_flags
_atom_site_disorder_assembly
_atom_site_disorder_group
O1 O 0.3989(4) 0.2654(6) 0.5317(3) 0.063(2) Uani 1 1 d . . .
O2 O 0.4526(3) 0.2345(6) 0.4224(3) 0.0443(17) Uani 1 1 d . . .
N8 N 0.5527(4) 0.3375(8) 0.3353(4) 0.042(2) Uani 1 1 d . . .
O81 O 0.5100(4) 0.4869(7) 0.2519(3) 0.050(2) Uani 1 1 d . . .
O82 O 0.4222(4) 0.3082(6) 0.2648(3) 0.0487(19) Uani 1 1 d . . .
F1 F 0.5953(3) 0.0532(5) 0.4351(2) 0.0490(15) Uani 1 1 d . . .
F2 F 0.6899(3) 0.1452(5) 0.3564(2) 0.0494(15) Uani 1 1 d . . .
C1 C 0.5278(5) 0.2213(10) 0.3699(4) 0.041(3) Uani 1 1 d . . .
H1 H 0.5058 0.1614 0.3329 0.049 Uiso 1 1 calc R . .
C3 C 0.4690(5) 0.2561(9) 0.4933(5) 0.043(2) Uani 1 1 d . . .
C4 C 0.5749(4) 0.2682(9) 0.5257(4) 0.040(2) Uani 1 1 d . . .
C5 C 0.6544(5) 0.2567(9) 0.4650(4) 0.042(3) Uani 1 1 d . . .
H5 H 0.7160 0.2249 0.4860 0.050 Uiso 1 1 calc R . .
C6 C 0.6741(5) 0.3787(10) 0.4265(4) 0.042(3) Uani 1 1 d . . .
H6 H 0.7229 0.4311 0.4448 0.050 Uiso 1 1 calc R . .
C7 C 0.6249(5) 0.4165(9) 0.3667(4) 0.041(3) Uani 1 1 d . . .
H7 H 0.6384 0.4946 0.3462 0.049 Uiso 1 1 calc R . .
C9 C 0.6182(5) 0.1667(10) 0.4086(5) 0.039(3) Uani 1 1 d . . .
C41 C 0.5792(5) 0.3972(10) 0.5633(4) 0.049(3) Uani 1 1 d . . .
H41A H 0.5771 0.4629 0.5268 0.059 Uiso 1 1 calc R . .
H41B H 0.5216 0.4068 0.5940 0.059 Uiso 1 1 calc R . .
C42 C 0.6715(4) 0.4136(10) 0.6090(4) 0.051(3) Uani 1 1 d . . .
H42A H 0.7289 0.4115 0.5777 0.061 Uiso 1 1 calc R . .
H42B H 0.6696 0.4951 0.6326 0.061 Uiso 1 1 calc R . .
C43 C 0.6803(6) 0.3136(11) 0.6647(5) 0.055(3) Uani 1 1 d . . .
H43A H 0.6263 0.3206 0.6988 0.066 Uiso 1 1 calc R . .
H43B H 0.7415 0.3244 0.6912 0.066 Uiso 1 1 calc R . .
C44 C 0.6787(5) 0.1835(10) 0.6294(4) 0.051(3) Uani 1 1 d . . .
H44A H 0.7370 0.1732 0.5995 0.061 Uiso 1 1 calc R . .
H44B H 0.6800 0.1194 0.6668 0.061 Uiso 1 1 calc R . .
C45 C 0.5875(5) 0.1666(9) 0.5831(4) 0.041(3) Uani 1 1 d . . .
H45A H 0.5300 0.1666 0.6144 0.050 Uiso 1 1 calc R . .
H45B H 0.5908 0.0852 0.5594 0.050 Uiso 1 1 calc R . .
C81 C 0.4959(6) 0.3891(12) 0.2812(5) 0.042(3) Uani 1 1 d . . .
C83 C 0.3557(5) 0.3536(10) 0.2102(4) 0.055(3) Uani 1 1 d . . .
H83A H 0.3195 0.4242 0.2288 0.082 Uiso 1 1 calc R . .
H83B H 0.3107 0.2878 0.1970 0.082 Uiso 1 1 calc R . .
H83C H 0.3926 0.3791 0.1682 0.082 Uiso 1 1 calc R . .

loop_
_atom_site_aniso_label
_atom_site_aniso_U_11
_atom_site_aniso_U_22
_atom_site_aniso_U_33
_atom_site_aniso_U_23
_atom_site_aniso_U_13
_atom_site_aniso_U_12
O1 0.029(3) 0.100(7) 0.062(4) -0.002(4) 0.009(3) -0.001(3)
O2 0.029(3) 0.054(6) 0.050(4) -0.007(4) -0.006(3) -0.002(3)
N8 0.037(4) 0.037(7) 0.051(5) 0.000(4) 0.000(3) -0.003(3)
O81 0.046(3) 0.053(7) 0.052(4) 0.016(4) -0.002(3) -0.001(3)
O82 0.044(3) 0.039(6) 0.063(4) -0.001(3) -0.017(3) -0.004(3)
F1 0.055(3) 0.028(5) 0.065(3) 0.008(3) 0.000(2) -0.002(2)
F2 0.041(2) 0.040(5) 0.067(3) -0.006(3) 0.002(2) 0.005(2)
C1 0.035(5) 0.044(9) 0.044(5) -0.003(5) -0.001(4) 0.002(4)
C3 0.039(4) 0.026(8) 0.063(6) 0.001(5) 0.007(4) -0.005(4)
C4 0.028(4) 0.043(8) 0.049(5) 0.010(6) -0.001(3) -0.001(4)
C5 0.030(4) 0.048(9) 0.047(5) 0.007(6) -0.006(3) 0.003(4)
C6 0.031(4) 0.046(9) 0.047(6) -0.013(6) 0.003(4) -0.002(4)
C7 0.040(5) 0.023(8) 0.058(6) 0.001(5) 0.012(4) -0.002(4)
C9 0.030(4) 0.035(9) 0.051(6) -0.001(6) 0.007(4) 0.003(4)
C41 0.047(5) 0.049(10) 0.051(6) -0.003(6) 0.007(4) 0.006(4)
C42 0.033(4) 0.069(10) 0.051(6) -0.013(6) -0.001(4) -0.005(4)
C43 0.045(5) 0.069(10) 0.052(6) 0.005(7) -0.012(4) 0.005(5)
C44 0.046(5) 0.063(10) 0.044(6) 0.007(6) -0.001(4) 0.012(5)
C45 0.047(5) 0.034(9) 0.044(5) 0.009(5) 0.006(4) 0.001(4)
C81 0.051(5) 0.037(10) 0.037(6) 0.008(5) 0.006(4) 0.003(5)
C83 0.045(5) 0.063(10) 0.058(6) -0.003(6) -0.013(4) 0.001(5)

loop_
_atom_type_symbol
_atom_type_description
_atom_type_scat_dispersion_real
_atom_type_scat_dispersion_imag
_atom_type_scat_source
C C 0.0033 0.0016 'International Tables Vol C Tables 4.2.6.8 and 6.1.1.4'
H H 0.0000 0.0000 'International Tables Vol C Tables 4.2.6.8 and 6.1.1.4'
N N 0.0061 0.0033 'International Tables Vol C Tables 4.2.6.8 and 6.1.1.4'
O O 0.0106 0.0060 'International Tables Vol C Tables 4.2.6.8 and 6.1.1.4'
F F 0.0171 0.0103 'International Tables Vol C Tables 4.2.6.8 and 6.1.1.4'

loop_
_geom_angle_atom_site_label_1
_geom_angle_atom_site_label_2
_geom_angle_atom_site_label_3
_geom_angle
_geom_angle_site_symmetry_1
_geom_angle_site_symmetry_3
_geom_angle_publ_flag
C3 O2 C1 124.2(5) . . ?
C81 N8 C7 116.7(9) . . ?
C81 N8 C1 122.4(7) . . ?
C7 N8 C1 119.5(7) . . ?
C81 O82 C83 114.1(8) . . ?
O2 C1 N8 113.0(7) . . ?
O2 C1 C9 107.3(6) . . ?
N8 C1 C9 110.2(7) . . ?
O1 C3 O2 117.4(7) . . ?
O1 C3 C4 120.1(8) . . ?
O2 C3 C4 122.5(6) . . ?
C45 C4 C41 108.3(7) . . ?
C45 C4 C5 111.5(7) . . ?
C41 C4 C5 111.5(7) . . ?
C45 C4 C3 108.2(6) . . ?
C41 C4 C3 106.3(6) . . ?
C5 C4 C3 110.9(6) . . ?
C9 C5 C6 106.3(7) . . ?
C9 C5 C4 108.7(6) . . ?
C6 C5 C4 113.2(8) . . ?
C7 C6 C5 123.8(8) . . ?
C6 C7 N8 120.1(8) . . ?
F1 C9 F2 105.6(7) . . ?
F1 C9 C5 113.5(8) . . ?
F2 C9 C5 110.9(6) . . ?
F1 C9 C1 109.0(7) . . ?
F2 C9 C1 107.5(6) . . ?
C5 C9 C1 110.1(8) . . ?
C42 C41 C4 112.6(7) . . ?
C43 C42 C41 111.7(7) . . ?
C42 C43 C44 110.6(7) . . ?
C45 C44 C43 111.1(7) . . ?
C44 C45 C4 113.6(7) . . ?
O81 C81 O82 125.1(8) . . ?
O81 C81 N8 126.0(9) . . ?
O82 C81 N8 108.9(9) . . ?

loop_
_geom_bond_atom_site_label_1
_geom_bond_atom_site_label_2
_geom_bond_distance
_geom_bond_site_symmetry_2
_geom_bond_publ_flag
O1 C3 1.189(8) . ?
O2 C3 1.345(8) . ?
O2 C1 1.413(8) . ?
N8 C81 1.374(10) . ?
N8 C7 1.414(10) . ?
N8 C1 1.429(11) . ?
O81 C81 1.186(11) . ?
O82 C81 1.353(11) . ?
O82 C83 1.434(8) . ?
F1 C9 1.337(10) . ?
F2 C9 1.386(8) . ?
C1 C9 1.533(10) . ?
C3 C4 1.560(9) . ?
C4 C45 1.521(11) . ?
C4 C41 1.537(12) . ?
C4 C5 1.559(10) . ?
C5 C9 1.496(12) . ?
C5 C6 1.501(11) . ?
C6 C7 1.348(10) . ?
C41 C42 1.519(9) . ?
C42 C43 1.482(12) . ?
C43 C44 1.527(13) . ?
C44 C45 1.513(9) . ?
